data_4133689
loop_
_publ_author_name
'Arnold, Amela'
'Sherbow, Tobias J.'
'Sayler, Richard I.'
'Britt, R. David'
'Thompson, Emily J.'
'Mu\~noz, M Teresa'
'Fettinger, James C.'
'Berben, Louise A.'

_publ_section_title
;
 Organic Electron Delocalization Modulated by Ligand Charge States in
 [L<sub>2</sub>M]<sup> <i>n-</i> </sup> Complexes of Group 13 Ions.
;
_journal_issue 40
_journal_name_full 'Journal of the American Chemical Society'
_journal_page_first 15792
_journal_page_last 15803
_journal_paper_doi 10.1021/jacs.9b05602
_journal_volume 141
_journal_year 2019
_chemical_formula_moiety 'C66 H54 Al N6 O4 [+ solvent]'
_chemical_formula_sum 'C66 H54 Al N6 O4'
_chemical_formula_weight 1022.13
_space_group_crystal_system tetragonal
_space_group_IT_number 76
_space_group_name_Hall 'P 4w'
_space_group_name_H-M_alt 'P 41'
_atom_sites_solution_hydrogens geom
_audit_creation_method SHELXL-2017/1
_cell_angle_alpha 90
_cell_angle_beta 90
_cell_angle_gamma 90
_cell_formula_units_Z 4
_cell_length_a 13.5799(3)
_cell_length_b 13.5799(3)
_cell_length_c 37.5593(7)
_cell_measurement_reflns_used 9996
_cell_measurement_temperature 90(2)
_cell_measurement_theta_max 72.05
_cell_measurement_theta_min 3.25
_cell_volume 6926.4(3)
_computing_cell_refinement 'SAINT (8.37a) (Bruker, 2016)'
_computing_data_collection 'Apex3 (2017.3) (Bruker, 2017)'
_computing_data_reduction 'SAINT (8.37a) (Bruker, 2016)'
_computing_molecular_graphics 'Bruker SHELXTL'
_computing_publication_material 'Bruker SHELXTL'
_computing_structure_refinement 'SHELXL-2017/1 (Sheldrick, 2017)'
_computing_structure_solution 'SHELXT (Sheldrick, 2014)'
_diffrn_ambient_temperature 90(2)
_diffrn_measured_fraction_theta_full 0.987
_diffrn_measured_fraction_theta_max 0.983
_diffrn_measurement_device_type 'Bruker APEX-II CCD'
_diffrn_measurement_method '\f and \w scans'
_diffrn_radiation_type CuK\a
_diffrn_radiation_wavelength 1.54178
_diffrn_reflns_av_R_equivalents 0.0308
_diffrn_reflns_av_unetI/netI 0.0459
_diffrn_reflns_Laue_measured_fraction_full 0.987
_diffrn_reflns_Laue_measured_fraction_max 0.983
_diffrn_reflns_limit_h_max 14
_diffrn_reflns_limit_h_min -12
_diffrn_reflns_limit_k_max 16
_diffrn_reflns_limit_k_min -16
_diffrn_reflns_limit_l_max 46
_diffrn_reflns_limit_l_min -44
_diffrn_reflns_number 22947
_diffrn_reflns_point_group_measured_fraction_full 0.987
_diffrn_reflns_point_group_measured_fraction_max 0.984
_diffrn_reflns_theta_full 67.679
_diffrn_reflns_theta_max 72.136
_diffrn_reflns_theta_min 3.254
_exptl_absorpt_coefficient_mu 0.603
_exptl_absorpt_correction_T_max 0.8890
_exptl_absorpt_correction_T_min 0.7654
_exptl_absorpt_correction_type multi-scan
_exptl_absorpt_process_details 'SADABS 2016/2 (Sheldrick, 2016)'
_exptl_crystal_colour Red
_exptl_crystal_density_diffrn 0.980
_exptl_crystal_description Block
_exptl_crystal_F_000 2148
_exptl_crystal_size_max 0.296
_exptl_crystal_size_mid 0.184
_exptl_crystal_size_min 0.154
_refine_diff_density_max 0.161
_refine_diff_density_min -0.237
_refine_diff_density_rms 0.034
_refine_ls_abs_structure_details
; 
 Refined as an inversion twin. 
;
_refine_ls_abs_structure_Flack 0.18(4)
_refine_ls_extinction_method none
_refine_ls_goodness_of_fit_ref 1.047
_refine_ls_hydrogen_treatment constr
_refine_ls_matrix_type full
_refine_ls_number_parameters 699
_refine_ls_number_reflns 12644
_refine_ls_number_restraints 1
_refine_ls_restrained_S_all 1.047
_refine_ls_R_factor_all 0.0481
_refine_ls_R_factor_gt 0.0438
_refine_ls_shift/su_max 0.000
_refine_ls_shift/su_mean 0.000
_refine_ls_structure_factor_coef Fsqd
_refine_ls_weighting_details 'w=1/[\s^2^(Fo^2^)+(0.0680P)^2^+0.4517P] where P=(Fo^2^+2Fc^2^)/3'
_refine_ls_weighting_scheme calc
_refine_ls_wR_factor_gt 0.1154
_refine_ls_wR_factor_ref 0.1182
_reflns_Friedel_coverage 0.970
_reflns_Friedel_fraction_full 0.988
_reflns_Friedel_fraction_max 0.985
_reflns_number_gt 11551
_reflns_number_total 12644
_reflns_threshold_expression 'I > 2\s(I)'
_cod_data_source_file ja9b05602_si_001.cif
_cod_data_source_block TJS77FMI_SQ
_cod_depositor_comments
;
The following automatic conversions were performed:

data item '_exptl_absorpt_correction_type' value 'Multi-scan' was
changed to 'multi-scan' in accordance with the
/home/saulius/struct/COD-crude-data/automatic-downloads/DataCite-retrospective/ACS/depositions/lib/dictionaries/cif_core.dic
dictionary named 'cif_core.dic' version 2.4.2 last updated on
2011-04-26.

Automatic conversion script
Id: cif_fix_values 6909 2019-04-08 15:41:33Z antanas 
;
_cod_database_code 4133689
_shelx_shelxl_version_number 2017/1
_shelx_space_group_comment
; 
The symmetry employed for this shelxl refinement is uniquely defined 
by the following loop, which should always be used as a source of 
symmetry information in preference to the above space-group names. 
They are only intended as comments. 
;
_shelx_estimated_absorpt_t_min 0.842
_shelx_estimated_absorpt_t_max 0.913

loop_
_space_group_symop_operation_xyz
'x, y, z'
'-x, -y, z+1/2'
'-y, x, z+1/4'
'y, -x, z+3/4'

loop_
_atom_site_label
_atom_site_type_symbol
_atom_site_fract_x
_atom_site_fract_y
_atom_site_fract_z
_atom_site_U_iso_or_equiv
_atom_site_adp_type
_atom_site_occupancy
_atom_site_site_symmetry_order
_atom_site_calc_flag
_atom_site_refinement_flags_posn
_atom_site_refinement_flags_adp
Al1 Al 0.42172(6) 0.67584(6) 0.47633(2) 0.02637(16) Uani 1 1 d . .
C1 C 0.2010(2) 0.6337(2) 0.46196(7) 0.0270(6) Uani 1 1 d . .
N1 N 0.27712(17) 0.63035(17) 0.48793(6) 0.0258(5) Uani 1 1 d . .
C2 C 0.1236(2) 0.7008(2) 0.46544(7) 0.0297(6) Uani 1 1 d . .
N2 N 0.42261(17) 0.66809(18) 0.52730(6) 0.0270(5) Uani 1 1 d . .
O2 O 0.12261(16) 0.75605(17) 0.49564(6) 0.0354(5) Uani 1 1 d . .
C3 C 0.0546(2) 0.7116(3) 0.43798(8) 0.0367(7) Uani 1 1 d . .
H3 H 0.001683 0.756949 0.440362 0.044 Uiso 1 1 calc R U
N3 N 0.56194(17) 0.72001(18) 0.48739(6) 0.0264(5) Uani 1 1 d . .
C4 C 0.0641(2) 0.6557(3) 0.40738(9) 0.0433(8) Uani 1 1 d . .
H4 H 0.017318 0.662790 0.388738 0.052 Uiso 1 1 calc R U
N4 N 0.37361(18) 0.81683(18) 0.47059(6) 0.0276(5) Uani 1 1 d . .
C5 C 0.1403(2) 0.5901(3) 0.40363(9) 0.0406(7) Uani 1 1 d . .
H5 H 0.146171 0.552511 0.382418 0.049 Uiso 1 1 calc R U
N5 N 0.41457(17) 0.68394(18) 0.42656(6) 0.0264(5) Uani 1 1 d . .
C6 C 0.2088(2) 0.5786(2) 0.43068(8) 0.0328(6) Uani 1 1 d . .
H6 H 0.261341 0.533044 0.427929 0.039 Uiso 1 1 calc R U
N6 N 0.46240(18) 0.53836(19) 0.46323(6) 0.0287(5) Uani 1 1 d . .
C7 C 0.0367(3) 0.8151(3) 0.50202(12) 0.0521(10) Uani 1 1 d . .
H7A H 0.026732 0.860288 0.482010 0.078 Uiso 1 1 calc R U
H7B H 0.045584 0.852994 0.523986 0.078 Uiso 1 1 calc R U
H7C H -0.021008 0.772190 0.504436 0.078 Uiso 1 1 calc R U
C8 C 0.2595(2) 0.6131(2) 0.52187(8) 0.0284(6) Uani 1 1 d . .
C9 C 0.1664(2) 0.5687(2) 0.53505(8) 0.0311(6) Uani 1 1 d . .
C10 C 0.1113(2) 0.6130(3) 0.56220(8) 0.0387(7) Uani 1 1 d . .
H10 H 0.131504 0.674256 0.571966 0.046 Uiso 1 1 calc R U
C11 C 0.0269(3) 0.5665(3) 0.57478(9) 0.0484(9) Uani 1 1 d . .
H11 H -0.010441 0.596238 0.593275 0.058 Uiso 1 1 calc R U
C12 C -0.0030(3) 0.4781(3) 0.56073(10) 0.0479(9) Uani 1 1 d . .
H12 H -0.060568 0.446759 0.569601 0.058 Uiso 1 1 calc R U
C13 C 0.0502(3) 0.4349(3) 0.53387(10) 0.0479(9) Uani 1 1 d . .
H13 H 0.028887 0.373903 0.524146 0.057 Uiso 1 1 calc R U
C14 C 0.1355(3) 0.4796(3) 0.52067(9) 0.0400(7) Uani 1 1 d . .
H14 H 0.171994 0.449363 0.502058 0.048 Uiso 1 1 calc R U
C15 C 0.3419(2) 0.6352(2) 0.54562(8) 0.0277(6) Uani 1 1 d . .
C16 C 0.3409(2) 0.6302(2) 0.58179(8) 0.0334(6) Uani 1 1 d . .
H16 H 0.285667 0.603674 0.594003 0.040 Uiso 1 1 calc R U
C17 C 0.4229(2) 0.6650(2) 0.60075(8) 0.0343(7) Uani 1 1 d . .
H17 H 0.422650 0.663960 0.626039 0.041 Uiso 1 1 calc R U
C18 C 0.5041(2) 0.7007(2) 0.58262(7) 0.0310(6) Uani 1 1 d . .
H18 H 0.559247 0.725655 0.595320 0.037 Uiso 1 1 calc R U
C19 C 0.5041(2) 0.6996(2) 0.54529(7) 0.0275(6) Uani 1 1 d . .
C20 C 0.5826(2) 0.7306(2) 0.52210(7) 0.0281(6) Uani 1 1 d . .
C21 C 0.6739(2) 0.7749(2) 0.53565(8) 0.0315(6) Uani 1 1 d . .
C22 C 0.7049(3) 0.8653(3) 0.52223(9) 0.0401(7) Uani 1 1 d . .
H22 H 0.666681 0.897693 0.504581 0.048 Uiso 1 1 calc R U
C23 C 0.7916(3) 0.9087(3) 0.53445(11) 0.0517(10) Uani 1 1 d . .
H23 H 0.813143 0.969308 0.524523 0.062 Uiso 1 1 calc R U
C24 C 0.8458(3) 0.8645(4) 0.56068(11) 0.0551(11) Uani 1 1 d . .
H24 H 0.903495 0.895621 0.569522 0.066 Uiso 1 1 calc R U
C25 C 0.8168(3) 0.7747(4) 0.57425(11) 0.0545(10) Uani 1 1 d . .
H25 H 0.854805 0.743523 0.592230 0.065 Uiso 1 1 calc R U
C26 C 0.7320(3) 0.7303(3) 0.56161(9) 0.0411(7) Uani 1 1 d . .
H26 H 0.712977 0.667951 0.570827 0.049 Uiso 1 1 calc R U
C27 C 0.6377(2) 0.7295(2) 0.46128(8) 0.0302(6) Uani 1 1 d . .
C28 C 0.7225(2) 0.6710(2) 0.46260(8) 0.0322(6) Uani 1 1 d . .
O28 O 0.72932(16) 0.60662(18) 0.49072(6) 0.0383(5) Uani 1 1 d . .
C29 C 0.7936(3) 0.6804(3) 0.43598(9) 0.0467(9) Uani 1 1 d . .
H29 H 0.851969 0.641901 0.436984 0.056 Uiso 1 1 calc R U
C30 C 0.7796(3) 0.7454(3) 0.40826(9) 0.0476(9) Uani 1 1 d . .
H30 H 0.828229 0.751087 0.390193 0.057 Uiso 1 1 calc R U
C31 C 0.6960(3) 0.8019(3) 0.40655(9) 0.0468(9) Uani 1 1 d . .
H31 H 0.687067 0.846875 0.387441 0.056 Uiso 1 1 calc R U
C32 C 0.6242(2) 0.7932(3) 0.43287(8) 0.0372(7) Uani 1 1 d . .
H32 H 0.565620 0.831267 0.431335 0.045 Uiso 1 1 calc R U
C33 C 0.8206(3) 0.5584(4) 0.49596(14) 0.0645(12) Uani 1 1 d . .
H33A H 0.832995 0.513354 0.476067 0.097 Uiso 1 1 calc R U
H33B H 0.818518 0.521005 0.518262 0.097 Uiso 1 1 calc R U
H33C H 0.873440 0.607412 0.497165 0.097 Uiso 1 1 calc R U
C34 C 0.3765(2) 0.8891(2) 0.49760(7) 0.0292(6) Uani 1 1 d . .
C35 C 0.4380(2) 0.9725(2) 0.49513(7) 0.0307(6) Uani 1 1 d . .
O35 O 0.49333(17) 0.97932(16) 0.46468(6) 0.0351(5) Uani 1 1 d . .
C36 C 0.4432(3) 1.0392(2) 0.52283(9) 0.0378(7) Uani 1 1 d . .
H36 H 0.485718 1.094523 0.520986 0.045 Uiso 1 1 calc R U
C37 C 0.3872(3) 1.0261(3) 0.55330(9) 0.0411(7) Uani 1 1 d . .
H37 H 0.390267 1.072843 0.572083 0.049 Uiso 1 1 calc R U
C38 C 0.3260(3) 0.9435(2) 0.55622(8) 0.0379(7) Uani 1 1 d . .
H38 H 0.287835 0.933357 0.577097 0.045 Uiso 1 1 calc R U
C39 C 0.3216(2) 0.8772(2) 0.52852(8) 0.0331(6) Uani 1 1 d . .
H39 H 0.279730 0.821450 0.530639 0.040 Uiso 1 1 calc R U
C40 C 0.5376(3) 1.0706(3) 0.45684(11) 0.0533(10) Uani 1 1 d . .
H40A H 0.487653 1.122702 0.457711 0.080 Uiso 1 1 calc R U
H40B H 0.566621 1.068202 0.432973 0.080 Uiso 1 1 calc R U
H40C H 0.589155 1.084491 0.474378 0.080 Uiso 1 1 calc R U
C41 C 0.3557(2) 0.8427(2) 0.43644(7) 0.0291(6) Uani 1 1 d . .
C42 C 0.3057(2) 0.9349(2) 0.42670(8) 0.0313(6) Uani 1 1 d . .
C43 C 0.3378(3) 0.9952(3) 0.39912(9) 0.0391(7) Uani 1 1 d . .
H43 H 0.397066 0.980048 0.386858 0.047 Uiso 1 1 calc R U
C44 C 0.2835(3) 1.0776(3) 0.38946(10) 0.0506(9) Uani 1 1 d . .
H44 H 0.305345 1.118213 0.370447 0.061 Uiso 1 1 calc R U
C45 C 0.1960(3) 1.1010(3) 0.40778(11) 0.0479(9) Uani 1 1 d . .
H45 H 0.158176 1.156655 0.400836 0.057 Uiso 1 1 calc R U
C46 C 0.1654(3) 1.0430(3) 0.43579(11) 0.0529(10) Uani 1 1 d . .
H46 H 0.107422 1.059275 0.448642 0.064 Uiso 1 1 calc R U
C47 C 0.2196(2) 0.9616(3) 0.44495(9) 0.0381(7) Uani 1 1 d . .
H47 H 0.198024 0.922022 0.464283 0.046 Uiso 1 1 calc R U
C48 C 0.3774(2) 0.7678(2) 0.41105(7) 0.0290(6) Uani 1 1 d . .
C49 C 0.3639(2) 0.7730(2) 0.37420(8) 0.0335(6) Uani 1 1 d . .
H49 H 0.337059 0.830336 0.363434 0.040 Uiso 1 1 calc R U
C50 C 0.3915(3) 0.6906(3) 0.35336(8) 0.0357(7) Uani 1 1 d . .
H50 H 0.385701 0.693293 0.328168 0.043 Uiso 1 1 calc R U
C51 C 0.4267(2) 0.6065(2) 0.36948(8) 0.0345(6) Uani 1 1 d . .
H51 H 0.445018 0.551483 0.355319 0.041 Uiso 1 1 calc R U
C52 C 0.4358(2) 0.6015(2) 0.40642(7) 0.0293(6) Uani 1 1 d . .
C53 C 0.4636(2) 0.5196(2) 0.42763(8) 0.0310(6) Uani 1 1 d . .
C54 C 0.4979(3) 0.4254(2) 0.41273(8) 0.0383(7) Uani 1 1 d . .
C55 C 0.4428(4) 0.3763(3) 0.38668(9) 0.0528(10) Uani 1 1 d . .
H55 H 0.382765 0.404159 0.378456 0.063 Uiso 1 1 calc R U
C56 C 0.4753(5) 0.2871(3) 0.37278(11) 0.0735(17) Uani 1 1 d . .
H56 H 0.437736 0.254649 0.354940 0.088 Uiso 1 1 calc R U
C57 C 0.5609(5) 0.2459(3) 0.38468(12) 0.0762(17) Uani 1 1 d . .
H57 H 0.582891 0.184990 0.375147 0.091 Uiso 1 1 calc R U
C58 C 0.6149(5) 0.2927(3) 0.41039(12) 0.0780(18) Uani 1 1 d . .
H58 H 0.674367 0.263690 0.418657 0.094 Uiso 1 1 calc R U
C59 C 0.5839(3) 0.3819(3) 0.42451(10) 0.0505(9) Uani 1 1 d . .
H59 H 0.622070 0.413291 0.442410 0.061 Uiso 1 1 calc R U
C60 C 0.4679(2) 0.4598(2) 0.48779(7) 0.0293(6) Uani 1 1 d . .
C61 C 0.3993(2) 0.3806(2) 0.48753(8) 0.0323(6) Uani 1 1 d . .
O61 O 0.32773(18) 0.38582(17) 0.46168(6) 0.0390(5) Uani 1 1 d . .
C62 C 0.4057(3) 0.3075(3) 0.51256(8) 0.0373(7) Uani 1 1 d . .
H62 H 0.360784 0.253913 0.511698 0.045 Uiso 1 1 calc R U
C63 C 0.4767(3) 0.3102(3) 0.53916(9) 0.0412(7) Uani 1 1 d . .
H63 H 0.480271 0.258984 0.556322 0.049 Uiso 1 1 calc R U
C64 C 0.5424(3) 0.3885(2) 0.54046(8) 0.0391(7) Uani 1 1 d . .
H64 H 0.590577 0.391341 0.558770 0.047 Uiso 1 1 calc R U
C65 C 0.5377(2) 0.4628(2) 0.51496(8) 0.0327(6) Uani 1 1 d . .
H65 H 0.582760 0.516268 0.516099 0.039 Uiso 1 1 calc R U
C66 C 0.2736(3) 0.2993(3) 0.45479(12) 0.0537(10) Uani 1 1 d . .
H66A H 0.319065 0.244885 0.450005 0.081 Uiso 1 1 calc R U
H66B H 0.231114 0.309689 0.434028 0.081 Uiso 1 1 calc R U
H66C H 0.232898 0.283262 0.475546 0.081 Uiso 1 1 calc R U

loop_
_atom_site_aniso_label
_atom_site_aniso_U_11
_atom_site_aniso_U_22
_atom_site_aniso_U_33
_atom_site_aniso_U_23
_atom_site_aniso_U_13
_atom_site_aniso_U_12
Al1 0.0246(4) 0.0304(4) 0.0241(3) -0.0023(3) -0.0019(3) -0.0007(4)
C1 0.0235(13) 0.0303(14) 0.0273(13) -0.0018(11) 0.0000(10) -0.0061(11)
N1 0.0227(11) 0.0292(11) 0.0256(10) -0.0028(9) -0.0007(9) 0.0011(9)
C2 0.0242(14) 0.0372(15) 0.0278(13) 0.0021(11) -0.0004(11) 0.0027(12)
N2 0.0262(12) 0.0302(12) 0.0245(11) -0.0019(9) -0.0033(9) -0.0022(9)
O2 0.0309(11) 0.0395(12) 0.0359(11) -0.0055(9) -0.0010(8) 0.0077(9)
C3 0.0254(14) 0.0477(18) 0.0369(15) -0.0026(13) -0.0059(12) 0.0013(13)
N3 0.0227(11) 0.0306(12) 0.0260(10) -0.0047(9) 0.0006(9) 0.0021(9)
C4 0.0304(16) 0.067(2) 0.0322(15) -0.0013(15) -0.0098(12) 0.0058(15)
N4 0.0263(12) 0.0310(12) 0.0254(11) -0.0023(9) -0.0010(9) 0.0028(9)
C5 0.0353(17) 0.052(2) 0.0344(15) -0.0101(14) -0.0049(13) -0.0010(15)
N5 0.0250(11) 0.0319(13) 0.0223(11) -0.0029(9) -0.0016(8) 0.0015(9)
C6 0.0334(15) 0.0339(15) 0.0310(14) -0.0039(12) -0.0054(12) 0.0007(12)
N6 0.0284(12) 0.0298(12) 0.0279(11) -0.0029(9) -0.0046(9) 0.0030(10)
C7 0.0373(18) 0.057(2) 0.062(2) -0.0222(19) 0.0058(16) 0.0168(17)
C8 0.0276(14) 0.0270(14) 0.0307(13) -0.0018(11) -0.0014(11) -0.0013(11)
C9 0.0260(14) 0.0376(16) 0.0296(13) 0.0061(12) 0.0000(11) -0.0005(12)
C10 0.0340(16) 0.052(2) 0.0296(14) 0.0035(13) -0.0001(12) -0.0033(14)
C11 0.0314(17) 0.077(3) 0.0371(17) 0.0170(17) 0.0024(13) -0.0010(17)
C12 0.0294(16) 0.065(2) 0.0499(19) 0.0201(18) -0.0081(14) -0.0126(15)
C13 0.0429(19) 0.0445(19) 0.056(2) 0.0087(16) -0.0116(16) -0.0165(16)
C14 0.0411(18) 0.0383(17) 0.0406(17) 0.0017(13) -0.0076(14) -0.0045(14)
C15 0.0264(13) 0.0260(13) 0.0308(13) 0.0003(11) -0.0011(11) 0.0016(11)
C16 0.0324(15) 0.0367(16) 0.0311(14) 0.0039(12) 0.0000(11) -0.0020(12)
C17 0.0375(16) 0.0417(17) 0.0236(13) -0.0010(12) -0.0014(11) -0.0010(13)
C18 0.0329(15) 0.0352(15) 0.0249(13) -0.0037(11) -0.0058(11) -0.0025(12)
C19 0.0275(13) 0.0248(13) 0.0303(13) -0.0022(10) -0.0032(11) -0.0007(11)
C20 0.0281(14) 0.0285(14) 0.0275(13) -0.0024(10) -0.0029(11) -0.0033(11)
C21 0.0273(14) 0.0359(15) 0.0313(13) -0.0086(12) 0.0002(11) -0.0010(12)
C22 0.0408(17) 0.0451(18) 0.0344(15) -0.0076(13) 0.0046(13) -0.0114(14)
C23 0.048(2) 0.053(2) 0.053(2) -0.0213(17) 0.0132(17) -0.0260(18)
C24 0.0297(17) 0.080(3) 0.055(2) -0.030(2) -0.0002(16) -0.0130(18)
C25 0.0361(19) 0.078(3) 0.049(2) -0.0179(19) -0.0120(16) -0.0021(19)
C26 0.0374(17) 0.0477(19) 0.0381(16) -0.0087(14) -0.0095(14) 0.0013(15)
C27 0.0231(13) 0.0386(16) 0.0289(13) -0.0111(12) -0.0011(10) -0.0065(12)
C28 0.0244(14) 0.0382(16) 0.0339(14) -0.0104(12) 0.0013(11) -0.0041(12)
O28 0.0267(10) 0.0417(12) 0.0463(12) -0.0051(10) -0.0031(9) 0.0054(9)
C29 0.0296(16) 0.064(2) 0.0468(19) -0.0187(17) 0.0093(14) -0.0067(15)
C30 0.0381(18) 0.072(3) 0.0324(15) -0.0089(16) 0.0112(13) -0.0072(17)
C31 0.046(2) 0.064(2) 0.0311(15) -0.0037(15) 0.0032(14) -0.0115(17)
C32 0.0318(15) 0.052(2) 0.0281(14) -0.0029(13) -0.0001(12) -0.0065(14)
C33 0.041(2) 0.064(3) 0.088(3) 0.003(2) -0.008(2) 0.021(2)
C34 0.0329(15) 0.0278(14) 0.0270(13) -0.0030(11) -0.0038(11) 0.0012(11)
C35 0.0299(14) 0.0326(15) 0.0296(14) 0.0030(11) -0.0054(11) 0.0022(12)
O35 0.0343(11) 0.0336(11) 0.0373(11) 0.0014(9) 0.0030(9) -0.0040(9)
C36 0.0436(18) 0.0290(15) 0.0407(16) 0.0013(12) -0.0027(13) -0.0066(13)
C37 0.056(2) 0.0330(16) 0.0340(15) -0.0072(12) -0.0049(14) 0.0000(15)
C38 0.0513(19) 0.0349(16) 0.0274(14) -0.0062(12) 0.0031(13) 0.0022(14)
C39 0.0428(17) 0.0244(14) 0.0321(14) -0.0024(11) 0.0012(12) 0.0012(12)
C40 0.055(2) 0.050(2) 0.055(2) -0.0009(17) 0.0096(18) -0.0150(18)
C41 0.0258(13) 0.0326(15) 0.0289(13) -0.0032(11) -0.0058(11) -0.0014(11)
C42 0.0287(14) 0.0341(15) 0.0309(14) -0.0008(12) -0.0067(11) 0.0019(12)
C43 0.0371(16) 0.0436(18) 0.0365(16) 0.0072(13) -0.0053(13) -0.0005(14)
C44 0.067(3) 0.0370(18) 0.0473(19) 0.0070(15) -0.0165(18) 0.0001(17)
C45 0.048(2) 0.0374(18) 0.058(2) -0.0033(16) -0.0145(17) 0.0160(16)
C46 0.049(2) 0.059(2) 0.051(2) -0.0106(18) -0.0058(17) 0.0218(18)
C47 0.0356(16) 0.0409(17) 0.0378(15) -0.0041(13) -0.0017(13) 0.0084(14)
C48 0.0242(13) 0.0360(15) 0.0269(13) 0.0015(11) -0.0033(10) 0.0014(11)
C49 0.0345(15) 0.0350(16) 0.0310(14) -0.0047(12) -0.0093(12) 0.0039(13)
C50 0.0434(17) 0.0404(17) 0.0234(13) -0.0005(12) -0.0007(12) 0.0022(14)
C51 0.0393(16) 0.0334(15) 0.0306(14) -0.0061(12) 0.0044(12) 0.0022(13)
C52 0.0266(13) 0.0334(15) 0.0280(14) -0.0051(11) 0.0025(11) -0.0008(11)
C53 0.0350(15) 0.0308(15) 0.0273(13) -0.0044(11) 0.0065(11) 0.0004(12)
C54 0.0515(19) 0.0287(15) 0.0348(15) 0.0020(12) 0.0181(14) 0.0024(14)
C55 0.090(3) 0.0343(18) 0.0346(17) -0.0046(14) 0.0162(18) -0.0116(19)
C56 0.143(5) 0.033(2) 0.044(2) -0.0065(16) 0.034(3) -0.013(3)
C57 0.141(5) 0.045(2) 0.043(2) 0.0020(18) 0.044(3) 0.025(3)
C58 0.130(5) 0.047(2) 0.057(3) 0.019(2) 0.043(3) 0.046(3)
C59 0.067(3) 0.045(2) 0.0388(17) 0.0079(15) 0.0176(17) 0.0186(18)
C60 0.0289(14) 0.0323(14) 0.0266(12) -0.0037(11) 0.0009(11) 0.0017(11)
C61 0.0339(15) 0.0291(14) 0.0337(14) -0.0057(12) 0.0001(12) 0.0017(12)
O61 0.0405(12) 0.0347(12) 0.0419(12) -0.0044(9) -0.0064(10) -0.0056(10)
C62 0.0416(17) 0.0340(16) 0.0361(15) -0.0017(12) 0.0066(13) 0.0024(13)
C63 0.0504(19) 0.0364(17) 0.0369(16) 0.0064(13) 0.0042(14) 0.0080(15)
C64 0.0477(19) 0.0370(17) 0.0326(15) 0.0014(13) -0.0051(13) 0.0073(14)
C65 0.0341(15) 0.0316(15) 0.0323(14) -0.0025(12) -0.0016(12) -0.0003(12)
C66 0.051(2) 0.042(2) 0.068(2) -0.0032(18) -0.0167(19) -0.0084(17)

loop_
_atom_type_symbol
_atom_type_description
_atom_type_scat_dispersion_real
_atom_type_scat_dispersion_imag
_atom_type_scat_source
C C 0.0181 0.0091 'International Tables Vol C Tables 4.2.6.8 and 6.1.1.4'
H H 0.0000 0.0000 'International Tables Vol C Tables 4.2.6.8 and 6.1.1.4'
N N 0.0311 0.0180 'International Tables Vol C Tables 4.2.6.8 and 6.1.1.4'
O O 0.0492 0.0322 'International Tables Vol C Tables 4.2.6.8 and 6.1.1.4'
Al Al 0.2130 0.2455 'International Tables Vol C Tables 4.2.6.8 and 6.1.1.4'

loop_
_geom_angle_atom_site_label_1
_geom_angle_atom_site_label_2
_geom_angle_atom_site_label_3
_geom_angle
N5 Al1 N2 177.39(11)
N5 Al1 N6 79.90(11)
N2 Al1 N6 101.06(11)
N5 Al1 N4 79.78(10)
N2 Al1 N4 99.17(10)
N6 Al1 N4 159.61(11)
N5 Al1 N3 103.55(10)
N2 Al1 N3 78.85(10)
N6 Al1 N3 93.81(11)
N4 Al1 N3 92.56(11)
N5 Al1 N1 100.10(10)
N2 Al1 N1 77.47(10)
N6 Al1 N1 91.98(11)
N4 Al1 N1 89.91(11)
N3 Al1 N1 156.28(11)
C6 C1 C2 119.0(3)
C6 C1 N1 120.3(3)
C2 C1 N1 120.2(2)
C8 N1 C1 122.5(2)
C8 N1 Al1 114.9(2)
C1 N1 Al1 121.80(18)
O2 C2 C1 116.5(2)
O2 C2 C3 123.3(3)
C1 C2 C3 120.2(3)
C19 N2 C15 120.2(2)
C19 N2 Al1 118.8(2)
C15 N2 Al1 120.96(19)
C2 O2 C7 117.1(3)
C4 C3 C2 119.4(3)
C4 C3 H3 120.3
C2 C3 H3 120.3
C20 N3 C27 120.5(2)
C20 N3 Al1 115.12(19)
C27 N3 Al1 124.02(18)
C5 C4 C3 120.8(3)
C5 C4 H4 119.6
C3 C4 H4 119.6
C41 N4 C34 120.4(3)
C41 N4 Al1 113.78(19)
C34 N4 Al1 124.70(19)
C4 C5 C6 120.3(3)
C4 C5 H5 119.9
C6 C5 H5 119.9
C48 N5 C52 121.0(2)
C48 N5 Al1 119.33(19)
C52 N5 Al1 119.2(2)
C5 C6 C1 120.3(3)
C5 C6 H6 119.8
C1 C6 H6 119.8
C53 N6 C60 120.0(3)
C53 N6 Al1 114.7(2)
C60 N6 Al1 123.84(19)
O2 C7 H7A 109.5
O2 C7 H7B 109.5
H7A C7 H7B 109.5
O2 C7 H7C 109.5
H7A C7 H7C 109.5
H7B C7 H7C 109.5
N1 C8 C15 114.6(3)
N1 C8 C9 123.2(3)
C15 C8 C9 122.1(3)
C14 C9 C10 119.7(3)
C14 C9 C8 118.7(3)
C10 C9 C8 121.5(3)
C11 C10 C9 119.5(3)
C11 C10 H10 120.2
C9 C10 H10 120.2
C12 C11 C10 120.6(4)
C12 C11 H11 119.7
C10 C11 H11 119.7
C13 C12 C11 120.0(3)
C13 C12 H12 120.0
C11 C12 H12 120.0
C12 C13 C14 120.7(3)
C12 C13 H13 119.6
C14 C13 H13 119.6
C9 C14 C13 119.3(3)
C9 C14 H14 120.3
C13 C14 H14 120.3
C16 C15 N2 121.7(3)
C16 C15 C8 126.3(3)
N2 C15 C8 111.9(2)
C15 C16 C17 118.8(3)
C15 C16 H16 120.6
C17 C16 H16 120.6
C18 C17 C16 120.0(3)
C18 C17 H17 120.0
C16 C17 H17 120.0
C17 C18 C19 119.2(3)
C17 C18 H18 120.4
C19 C18 H18 120.4
N2 C19 C18 119.9(3)
N2 C19 C20 113.1(2)
C18 C19 C20 127.0(3)
N3 C20 C19 113.7(2)
N3 C20 C21 123.8(3)
C19 C20 C21 122.3(3)
C22 C21 C26 117.8(3)
C22 C21 C20 119.4(3)
C26 C21 C20 122.8(3)
C21 C22 C23 120.6(4)
C21 C22 H22 119.7
C23 C22 H22 119.7
C24 C23 C22 120.4(4)
C24 C23 H23 119.8
C22 C23 H23 119.8
C23 C24 C25 120.0(3)
C23 C24 H24 120.0
C25 C24 H24 120.0
C24 C25 C26 119.8(4)
C24 C25 H25 120.1
C26 C25 H25 120.1
C25 C26 C21 121.4(4)
C25 C26 H26 119.3
C21 C26 H26 119.3
C32 C27 C28 119.4(3)
C32 C27 N3 119.4(3)
C28 C27 N3 121.1(3)
O28 C28 C29 124.2(3)
O28 C28 C27 116.4(3)
C29 C28 C27 119.4(3)
C28 O28 C33 117.4(3)
C30 C29 C28 120.3(3)
C30 C29 H29 119.9
C28 C29 H29 119.9
C31 C30 C29 120.5(3)
C31 C30 H30 119.7
C29 C30 H30 119.7
C30 C31 C32 119.9(3)
C30 C31 H31 120.1
C32 C31 H31 120.1
C27 C32 C31 120.4(3)
C27 C32 H32 119.8
C31 C32 H32 119.8
O28 C33 H33A 109.5
O28 C33 H33B 109.5
H33A C33 H33B 109.5
O28 C33 H33C 109.5
H33A C33 H33C 109.5
H33B C33 H33C 109.5
C39 C34 C35 117.8(3)
C39 C34 N4 120.3(3)
C35 C34 N4 121.8(3)
O35 C35 C36 123.8(3)
O35 C35 C34 115.7(3)
C36 C35 C34 120.5(3)
C35 O35 C40 117.8(3)
C35 C36 C37 120.6(3)
C35 C36 H36 119.7
C37 C36 H36 119.7
C36 C37 C38 119.6(3)
C36 C37 H37 120.2
C38 C37 H37 120.2
C39 C38 C37 119.4(3)
C39 C38 H38 120.3
C37 C38 H38 120.3
C38 C39 C34 122.1(3)
C38 C39 H39 118.9
C34 C39 H39 118.9
O35 C40 H40A 109.5
O35 C40 H40B 109.5
H40A C40 H40B 109.5
O35 C40 H40C 109.5
H40A C40 H40C 109.5
H40B C40 H40C 109.5
N4 C41 C48 114.3(3)
N4 C41 C42 122.7(3)
C48 C41 C42 122.5(3)
C43 C42 C47 118.2(3)
C43 C42 C41 122.9(3)
C47 C42 C41 118.9(3)
C44 C43 C42 120.2(3)
C44 C43 H43 119.9
C42 C43 H43 119.9
C43 C44 C45 120.2(4)
C43 C44 H44 119.9
C45 C44 H44 119.9
C46 C45 C44 119.8(3)
C46 C45 H45 120.1
C44 C45 H45 120.1
C47 C46 C45 119.4(4)
C47 C46 H46 120.3
C45 C46 H46 120.3
C46 C47 C42 122.2(3)
C46 C47 H47 118.9
C42 C47 H47 118.9
N5 C48 C49 120.6(3)
N5 C48 C41 112.6(2)
C49 C48 C41 126.8(3)
C48 C49 C50 118.2(3)
C48 C49 H49 120.9
C50 C49 H49 120.9
C51 C50 C49 120.2(3)
C51 C50 H50 119.9
C49 C50 H50 119.9
C50 C51 C52 120.5(3)
C50 C51 H51 119.7
C52 C51 H51 119.7
N5 C52 C51 119.1(3)
N5 C52 C53 112.6(2)
C51 C52 C53 128.3(3)
N6 C53 C52 113.6(3)
N6 C53 C54 122.7(3)
C52 C53 C54 123.5(3)
C59 C54 C55 118.2(3)
C59 C54 C53 121.2(3)
C55 C54 C53 120.7(3)
C56 C55 C54 120.5(5)
C56 C55 H55 119.8
C54 C55 H55 119.8
C57 C56 C55 120.2(5)
C57 C56 H56 119.9
C55 C56 H56 119.9
C56 C57 C58 119.9(4)
C56 C57 H57 120.1
C58 C57 H57 120.1
C57 C58 C59 120.7(5)
C57 C58 H58 119.6
C59 C58 H58 119.6
C54 C59 C58 120.5(5)
C54 C59 H59 119.7
C58 C59 H59 119.7
C65 C60 N6 119.5(3)
C65 C60 C61 118.2(3)
N6 C60 C61 122.1(3)
C62 C61 O61 124.5(3)
C62 C61 C60 120.1(3)
O61 C61 C60 115.4(3)
C61 O61 C66 117.1(3)
C61 C62 C63 121.2(3)
C61 C62 H62 119.4
C63 C62 H62 119.4
C64 C63 C62 119.5(3)
C64 C63 H63 120.3
C62 C63 H63 120.3
C63 C64 C65 120.1(3)
C63 C64 H64 120.0
C65 C64 H64 120.0
C64 C65 C60 120.9(3)
C64 C65 H65 119.6
C60 C65 H65 119.6
O61 C66 H66A 109.5
O61 C66 H66B 109.5
H66A C66 H66B 109.5
O61 C66 H66C 109.5
H66A C66 H66C 109.5
H66B C66 H66C 109.5

loop_
_geom_bond_atom_site_label_1
_geom_bond_atom_site_label_2
_geom_bond_distance
Al1 N5 1.875(2)
Al1 N2 1.917(2)
Al1 N6 2.008(3)
Al1 N4 2.034(3)
Al1 N3 2.039(3)
Al1 N1 2.104(3)
C1 C6 1.396(4)
C1 C2 1.397(4)
C1 N1 1.422(4)
N1 C8 1.318(4)
C2 O2 1.360(4)
C2 C3 1.402(4)
N2 C19 1.366(4)
N2 C15 1.370(4)
O2 C7 1.436(4)
C3 C4 1.384(5)
C3 H3 0.9500
N3 C20 1.341(4)
N3 C27 1.427(4)
C4 C5 1.373(5)
C4 H4 0.9500
N4 C41 1.352(4)
N4 C34 1.412(4)
C5 C6 1.386(4)
C5 H5 0.9500
N5 C48 1.375(4)
N5 C52 1.381(4)
C6 H6 0.9500
N6 C53 1.362(4)
N6 C60 1.412(4)
C7 H7A 0.9800
C7 H7B 0.9800
C7 H7C 0.9800
C8 C15 1.461(4)
C8 C9 1.487(4)
C9 C14 1.390(5)
C9 C10 1.399(4)
C10 C11 1.392(5)
C10 H10 0.9500
C11 C12 1.373(6)
C11 H11 0.9500
C12 C13 1.373(6)
C12 H12 0.9500
C13 C14 1.399(5)
C13 H13 0.9500
C14 H14 0.9500
C15 C16 1.360(4)
C16 C17 1.404(4)
C16 H16 0.9500
C17 C18 1.384(4)
C17 H17 0.9500
C18 C19 1.402(4)
C18 H18 0.9500
C19 C20 1.439(4)
C20 C21 1.470(4)
C21 C22 1.392(5)
C21 C26 1.393(4)
C22 C23 1.394(5)
C22 H22 0.9500
C23 C24 1.368(7)
C23 H23 0.9500
C24 C25 1.379(7)
C24 H24 0.9500
C25 C26 1.384(5)
C25 H25 0.9500
C26 H26 0.9500
C27 C32 1.386(5)
C27 C28 1.401(4)
C28 O28 1.374(4)
C28 C29 1.397(4)
O28 C33 1.416(4)
C29 C30 1.378(6)
C29 H29 0.9500
C30 C31 1.372(6)
C30 H30 0.9500
C31 C32 1.394(5)
C31 H31 0.9500
C32 H32 0.9500
C33 H33A 0.9800
C33 H33B 0.9800
C33 H33C 0.9800
C34 C39 1.389(4)
C34 C35 1.411(4)
C35 O35 1.372(4)
C35 C36 1.381(4)
O35 C40 1.409(4)
C36 C37 1.386(5)
C36 H36 0.9500
C37 C38 1.400(5)
C37 H37 0.9500
C38 C39 1.377(4)
C38 H38 0.9500
C39 H39 0.9500
C40 H40A 0.9800
C40 H40B 0.9800
C40 H40C 0.9800
C41 C48 1.425(4)
C41 C42 1.470(4)
C42 C43 1.391(4)
C42 C47 1.404(4)
C43 C44 1.387(5)
C43 H43 0.9500
C44 C45 1.410(6)
C44 H44 0.9500
C45 C46 1.378(6)
C45 H45 0.9500
C46 C47 1.371(5)
C46 H46 0.9500
C47 H47 0.9500
C48 C49 1.398(4)
C49 C50 1.416(4)
C49 H49 0.9500
C50 C51 1.379(5)
C50 H50 0.9500
C51 C52 1.394(4)
C51 H51 0.9500
C52 C53 1.420(4)
C53 C54 1.471(4)
C54 C59 1.381(5)
C54 C55 1.401(5)
C55 C56 1.392(6)
C55 H55 0.9500
C56 C57 1.365(8)
C56 H56 0.9500
C57 C58 1.369(9)
C57 H57 0.9500
C58 C59 1.389(5)
C58 H58 0.9500
C59 H59 0.9500
C60 C65 1.394(4)
C60 C61 1.423(4)
C61 C62 1.370(5)
C61 O61 1.376(4)
O61 C66 1.410(4)
C62 C63 1.389(5)
C62 H62 0.9500
C63 C64 1.388(5)
C63 H63 0.9500
C64 C65 1.393(4)
C64 H64 0.9500
C65 H65 0.9500
C66 H66A 0.9800
C66 H66B 0.9800
C66 H66C 0.9800

loop_
_geom_hbond_atom_site_label_D
_geom_hbond_atom_site_label_H
_geom_hbond_atom_site_label_A
_geom_hbond_distance_DH
_geom_hbond_distance_HA
_geom_hbond_distance_DA
_geom_hbond_angle_DHA
_geom_hbond_publ_flag
C6 H6 O61 0.95 2.53 3.289(4) 137. yes
C32 H32 O35 0.95 2.56 3.312(4) 136. yes
C39 H39 O2 0.95 2.66 3.396(4) 135. yes
C65 H65 O28 0.95 2.52 3.378(4) 150. yes

loop_
_geom_torsion_atom_site_label_1
_geom_torsion_atom_site_label_2
_geom_torsion_atom_site_label_3
_geom_torsion_atom_site_label_4
_geom_torsion
C6 C1 N1 C8 -129.3(3)
C2 C1 N1 C8 58.4(4)
C6 C1 N1 Al1 61.1(3)
C2 C1 N1 Al1 -111.1(3)
C6 C1 C2 O2 -176.6(3)
N1 C1 C2 O2 -4.3(4)
C6 C1 C2 C3 0.6(5)
N1 C1 C2 C3 173.0(3)
C1 C2 O2 C7 -171.4(3)
C3 C2 O2 C7 11.4(5)
O2 C2 C3 C4 176.7(3)
C1 C2 C3 C4 -0.4(5)
C2 C3 C4 C5 -0.1(6)
C3 C4 C5 C6 0.4(6)
N6 Al1 N5 C48 173.7(2)
N4 Al1 N5 C48 -4.6(2)
N3 Al1 N5 C48 -94.8(2)
N1 Al1 N5 C48 83.4(2)
N6 Al1 N5 C52 1.3(2)
N4 Al1 N5 C52 -177.0(2)
N3 Al1 N5 C52 92.8(2)
N1 Al1 N5 C52 -89.0(2)
C4 C5 C6 C1 -0.1(5)
C2 C1 C6 C5 -0.4(5)
N1 C1 C6 C5 -172.7(3)
C1 N1 C8 C15 -166.3(3)
Al1 N1 C8 C15 3.9(3)
C1 N1 C8 C9 17.6(4)
Al1 N1 C8 C9 -172.2(2)
N1 C8 C9 C14 54.1(4)
C15 C8 C9 C14 -121.7(3)
N1 C8 C9 C10 -128.0(3)
C15 C8 C9 C10 56.2(4)
C14 C9 C10 C11 0.7(5)
C8 C9 C10 C11 -177.1(3)
C9 C10 C11 C12 -0.2(5)
C10 C11 C12 C13 -0.4(5)
C11 C12 C13 C14 0.4(6)
C10 C9 C14 C13 -0.7(5)
C8 C9 C14 C13 177.3(3)
C12 C13 C14 C9 0.1(5)
C19 N2 C15 C16 -1.8(4)
Al1 N2 C15 C16 -179.3(2)
C19 N2 C15 C8 174.9(3)
Al1 N2 C15 C8 -2.6(3)
N1 C8 C15 C16 175.4(3)
C9 C8 C15 C16 -8.5(5)
N1 C8 C15 N2 -1.2(4)
C9 C8 C15 N2 175.0(3)
N2 C15 C16 C17 3.6(5)
C8 C15 C16 C17 -172.6(3)
C15 C16 C17 C18 -2.0(5)
C16 C17 C18 C19 -1.4(5)
C15 N2 C19 C18 -1.7(4)
Al1 N2 C19 C18 175.9(2)
C15 N2 C19 C20 179.3(3)
Al1 N2 C19 C20 -3.1(3)
C17 C18 C19 N2 3.2(5)
C17 C18 C19 C20 -177.9(3)
C27 N3 C20 C19 -168.1(3)
Al1 N3 C20 C19 5.6(3)
C27 N3 C20 C21 15.3(4)
Al1 N3 C20 C21 -171.0(2)
N2 C19 C20 N3 -1.8(4)
C18 C19 C20 N3 179.3(3)
N2 C19 C20 C21 174.8(3)
C18 C19 C20 C21 -4.1(5)
N3 C20 C21 C22 49.7(4)
C19 C20 C21 C22 -126.5(3)
N3 C20 C21 C26 -130.2(3)
C19 C20 C21 C26 53.5(4)
C26 C21 C22 C23 0.3(5)
C20 C21 C22 C23 -179.6(3)
C21 C22 C23 C24 -2.1(5)
C22 C23 C24 C25 2.4(6)
C23 C24 C25 C26 -0.8(6)
C24 C25 C26 C21 -1.0(6)
C22 C21 C26 C25 1.2(5)
C20 C21 C26 C25 -178.9(3)
C20 N3 C27 C32 -127.8(3)
Al1 N3 C27 C32 59.1(4)
C20 N3 C27 C28 56.4(4)
Al1 N3 C27 C28 -116.7(3)
C32 C27 C28 O28 -177.5(3)
N3 C27 C28 O28 -1.7(4)
C32 C27 C28 C29 2.4(4)
N3 C27 C28 C29 178.1(3)
C29 C28 O28 C33 10.2(5)
C27 C28 O28 C33 -170.0(3)
O28 C28 C29 C30 178.5(3)
C27 C28 C29 C30 -1.3(5)
C28 C29 C30 C31 0.4(6)
C29 C30 C31 C32 -0.4(6)
C28 C27 C32 C31 -2.5(5)
N3 C27 C32 C31 -178.3(3)
C30 C31 C32 C27 1.5(5)
C41 N4 C34 C39 129.3(3)
Al1 N4 C34 C39 -63.8(4)
C41 N4 C34 C35 -54.0(4)
Al1 N4 C34 C35 113.0(3)
C39 C34 C35 O35 177.7(3)
N4 C34 C35 O35 0.9(4)
C39 C34 C35 C36 0.4(4)
N4 C34 C35 C36 -176.4(3)
C36 C35 O35 C40 -17.5(5)
C34 C35 O35 C40 165.2(3)
O35 C35 C36 C37 -178.1(3)
C34 C35 C36 C37 -1.0(5)
C35 C36 C37 C38 1.1(5)
C36 C37 C38 C39 -0.8(5)
C37 C38 C39 C34 0.2(5)
C35 C34 C39 C38 -0.1(5)
N4 C34 C39 C38 176.8(3)
C34 N4 C41 C48 166.1(3)
Al1 N4 C41 C48 -2.2(3)
C34 N4 C41 C42 -21.8(4)
Al1 N4 C41 C42 169.9(2)
N4 C41 C42 C43 136.2(3)
C48 C41 C42 C43 -52.3(4)
N4 C41 C42 C47 -46.5(4)
C48 C41 C42 C47 125.0(3)
C47 C42 C43 C44 -2.1(5)
C41 C42 C43 C44 175.2(3)
C42 C43 C44 C45 0.6(5)
C43 C44 C45 C46 1.3(6)
C44 C45 C46 C47 -1.5(6)
C45 C46 C47 C42 0.0(6)
C43 C42 C47 C46 1.8(5)
C41 C42 C47 C46 -175.6(3)
C52 N5 C48 C49 -2.7(4)
Al1 N5 C48 C49 -175.0(2)
C52 N5 C48 C41 177.0(3)
Al1 N5 C48 C41 4.7(3)
N4 C41 C48 N5 -1.3(4)
C42 C41 C48 N5 -173.5(3)
N4 C41 C48 C49 178.4(3)
C42 C41 C48 C49 6.2(5)
N5 C48 C49 C50 -1.2(5)
C41 C48 C49 C50 179.1(3)
C48 C49 C50 C51 2.6(5)
C49 C50 C51 C52 -0.1(5)
C48 N5 C52 C51 5.3(4)
Al1 N5 C52 C51 177.5(2)
C48 N5 C52 C53 -173.8(3)
Al1 N5 C52 C53 -1.6(3)
C50 C51 C52 N5 -3.9(5)
C50 C51 C52 C53 175.1(3)
C60 N6 C53 C52 166.7(3)
Al1 N6 C53 C52 0.1(3)
C60 N6 C53 C54 -17.7(5)
Al1 N6 C53 C54 175.7(2)
N5 C52 C53 N6 0.9(4)
C51 C52 C53 N6 -178.1(3)
N5 C52 C53 C54 -174.7(3)
C51 C52 C53 C54 6.3(5)
N6 C53 C54 C59 -45.6(5)
C52 C53 C54 C59 129.6(4)
N6 C53 C54 C55 132.9(3)
C52 C53 C54 C55 -51.9(5)
C59 C54 C55 C56 -1.1(5)
C53 C54 C55 C56 -179.7(3)
C54 C55 C56 C57 0.7(6)
C55 C56 C57 C58 0.0(7)
C56 C57 C58 C59 -0.2(7)
C55 C54 C59 C58 0.9(5)
C53 C54 C59 C58 179.5(3)
C57 C58 C59 C54 -0.3(6)
C53 N6 C60 C65 128.6(3)
Al1 N6 C60 C65 -66.1(3)
C53 N6 C60 C61 -56.4(4)
Al1 N6 C60 C61 108.9(3)
C65 C60 C61 C62 -2.9(4)
N6 C60 C61 C62 -178.0(3)
C65 C60 C61 O61 175.2(3)
N6 C60 C61 O61 0.2(4)
C62 C61 O61 C66 -16.8(5)
C60 C61 O61 C66 165.1(3)
O61 C61 C62 C63 -176.1(3)
C60 C61 C62 C63 1.9(5)
C61 C62 C63 C64 0.0(5)
C62 C63 C64 C65 -0.9(5)
C63 C64 C65 C60 -0.3(5)
N6 C60 C65 C64 177.4(3)
C61 C60 C65 C64 2.1(5)
